data_7107546
loop_
_publ_author_name
'Juan Diwu'
'Thomas Albrecht-Schmitt'

_publ_section_title
;
 Chiral Uranium Phosphonates Constructed from Achiral Units with High
 Porosity Frameworks
;
_journal_name_full Chem.Commun.
_journal_page_first 3827
_journal_paper_doi 10.1039/c2cc30519d
_journal_volume 48
_journal_year 2012
_chemical_formula_moiety 'K[N(C2H5)4](UO2)3[CH2(PO3)2]2(H2O)2 1.5H2O'
_chemical_formula_sum 'C4 H8 K2 O43 P8 U6'
_chemical_formula_weight 2498.24
_chemical_name_common 'Potassium tetraethylamine uranyl methylenediphosphonate hydrate'
_chemical_name_systematic
;
?
;
_space_group_IT_number 18
_symmetry_cell_setting orthorhombic
_symmetry_space_group_name_Hall 'P 2 2ab'
_symmetry_space_group_name_H-M 'P 21 21 2'
_atom_sites_solution_hydrogens geom
_atom_sites_solution_primary direct
_atom_sites_solution_secondary difmap
_audit_creation_method SHELXL-97
_cell_angle_alpha 90.00
_cell_angle_beta 90.00
_cell_angle_gamma 90.00
_cell_formula_units_Z 2
_cell_length_a 23.613(3)
_cell_length_b 9.0805(11)
_cell_length_c 12.8303(16)
_cell_measurement_reflns_used 6644
_cell_measurement_temperature 106(2)
_cell_measurement_theta_max 28.64
_cell_measurement_theta_min 1.59
_cell_volume 2751.0(6)
_computing_cell_refinement 'smart saint'
_computing_data_collection smart
_computing_data_reduction SAINT
_computing_molecular_graphics 'SHELXP-97 (Sheldrick, 1997)'
_computing_publication_material 'SHELXCIF-97 (Sheldrick, 2000)'
_computing_structure_refinement 'SHELXL-97 (Sheldrick, 1997)'
_computing_structure_solution 'SHELXS-97 (Sheldrick, 1990)'
_diffrn_ambient_temperature 106(2)
_diffrn_detector_area_resol_mean 0
_diffrn_measured_fraction_theta_full 0.956
_diffrn_measured_fraction_theta_max 0.956
_diffrn_measurement_device_type 'BRUKER apex II'
_diffrn_measurement_method '0.5 wide w/ exposures'
_diffrn_radiation_monochromator 'Quazar optics'
_diffrn_radiation_source 'Imus microfocused'
_diffrn_radiation_type MoK\a
_diffrn_radiation_wavelength 0.71073
_diffrn_reflns_av_R_equivalents 0.0000
_diffrn_reflns_av_sigmaI/netI 0.0592
_diffrn_reflns_limit_h_max 30
_diffrn_reflns_limit_h_min -30
_diffrn_reflns_limit_k_max 12
_diffrn_reflns_limit_k_min 0
_diffrn_reflns_limit_l_max 17
_diffrn_reflns_limit_l_min 0
_diffrn_reflns_number 6644
_diffrn_reflns_theta_full 28.64
_diffrn_reflns_theta_max 28.64
_diffrn_reflns_theta_min 1.59
_exptl_absorpt_coefficient_mu 18.075
_exptl_absorpt_correction_T_max 0.820
_exptl_absorpt_correction_T_min 0.729
_exptl_absorpt_correction_type numerical
_exptl_absorpt_process_details SHELTXPREP
_exptl_crystal_colour yellow
_exptl_crystal_density_diffrn 3.016
_exptl_crystal_density_meas ?
_exptl_crystal_density_method 'not measured'
_exptl_crystal_description needle
_exptl_crystal_F_000 2172
_exptl_crystal_size_max 0.110
_exptl_crystal_size_mid 0.015
_exptl_crystal_size_min 0.011
_platon_squeeze_details
;
?
;
_refine_diff_density_max 1.166
_refine_diff_density_min -1.054
_refine_diff_density_rms 0.254
_refine_ls_abs_structure_details 'Flack H D (1983), Acta Cryst. A39, 876-881'
_refine_ls_abs_structure_Flack 0.426(10)
_refine_ls_extinction_method none
_refine_ls_goodness_of_fit_ref 1.194
_refine_ls_hydrogen_treatment mixed
_refine_ls_matrix_type full
_refine_ls_number_parameters 279
_refine_ls_number_reflns 6644
_refine_ls_number_restraints 18
_refine_ls_restrained_S_all 1.194
_refine_ls_R_factor_all 0.0464
_refine_ls_R_factor_gt 0.0388
_refine_ls_shift/su_max 0.001
_refine_ls_shift/su_mean 0.000
_refine_ls_structure_factor_coef Fsqd
_refine_ls_weighting_details 'calc w=1/[\s^2^(Fo^2^)+(0.0353P)^2^+0.0000P] where P=(Fo^2^+2Fc^2^)/3'
_refine_ls_weighting_scheme calc
_refine_ls_wR_factor_gt 0.0867
_refine_ls_wR_factor_ref 0.0887
_reflns_number_gt 5839
_reflns_number_total 6644
_reflns_threshold_expression >2sigma(I)
_cod_data_source_file c2cc30519d.txt
_cod_data_source_block KUC1P2-1
_cod_depositor_comments
;
The following automatic conversions were performed:

'_chemical_melting_point' value 'N/A' was changed to '?' - the value
is undefined or not given.

Automatic conversion script
Id: cif_fix_values 1715 2011-07-08 13:25:40Z adriana 

The following automatic conversions were performed:

'_exptl_crystal_density_meas' value 'N/A' was changed to '?' - the
value is perceived as not measured.

Automatic conversion script
Id: cif_fix_values 3008 2015-01-20 13:52:24Z robertas 
;
_cod_original_cell_volume 2751.1(6)
_cod_original_sg_symbol_H-M P2(1)2(1)2
_cod_database_code 7107546

loop_
_symmetry_equiv_pos_as_xyz
'x, y, z'
'-x, -y, z'
'-x+1/2, y+1/2, -z'
'x+1/2, -y+1/2, -z'

loop_
_atom_site_label
_atom_site_type_symbol
_atom_site_fract_x
_atom_site_fract_y
_atom_site_fract_z
_atom_site_U_iso_or_equiv
_atom_site_adp_type
_atom_site_occupancy
_atom_site_symmetry_multiplicity
_atom_site_calc_flag
_atom_site_refinement_flags
U1 U 0.266936(18) 0.85402(5) 0.34238(3) 0.01218(10) Uani 1 1 d .
U2 U 0.431579(17) 0.36509(5) 0.07675(3) 0.01365(10) Uani 1 1 d .
U3 U 0.171733(19) 1.30505(5) 0.14925(4) 0.01621(11) Uani 1 1 d .
P1 P 0.33773(12) 0.6784(3) 0.1223(2) 0.0130(6) Uani 1 1 d .
K1 K 0.21205(13) 0.8855(4) 0.0637(2) 0.0382(9) Uani 1 1 d .
P3 P 0.55325(14) 0.2284(4) 0.0354(3) 0.0187(7) Uani 1 1 d .
P4 P 0.31449(12) 0.1689(3) 0.1857(2) 0.0112(6) Uani 1 1 d .
P5 P 0.25846(14) 1.2527(3) 0.3827(2) 0.0140(6) Uani 1 1 d .
O18 O 0.3705(3) 0.1834(9) 0.1238(5) 0.0115(17) Uani 1 1 d .
O17 O 0.2985(3) 0.6907(9) 0.2139(6) 0.0183(19) Uani 1 1 d .
O16 O 0.4103(3) 0.3395(10) -0.0547(6) 0.0212(19) Uani 1 1 d .
O15 O 0.2995(4) 0.0084(9) 0.2085(6) 0.0169(18) Uani 1 1 d U
O14 O 0.1985(3) 0.8456(10) 0.2844(6) 0.023(2) Uani 1 1 d .
O13 O 0.2133(3) 1.3278(9) 0.3178(6) 0.0189(19) Uani 1 1 d .
O12 O 0.2676(3) 1.3327(8) 0.4861(6) 0.0170(18) Uani 1 1 d U
O11 O 0.2673(4) 0.2471(9) 0.1275(6) 0.0176(19) Uani 1 1 d .
O10 O 0.5814(3) 0.1736(10) -0.0604(6) 0.022(2) Uani 1 1 d .
O9 O 0.3357(4) 0.8605(11) 0.3995(6) 0.026(2) Uani 1 1 d .
O8 O 0.1547(3) 1.1206(10) 0.1760(7) 0.026(2) Uani 1 1 d .
O7 O 0.4967(3) 0.1469(10) 0.0579(6) 0.026(2) Uani 1 1 d .
O6 O 0.2458(3) 1.0887(9) 0.4023(6) 0.0184(19) Uani 1 1 d U
O5 O 0.5326(3) 0.3899(10) 0.0294(6) 0.022(2) Uani 1 1 d .
O4 O 0.3561(3) 0.5178(9) 0.1052(7) 0.019(2) Uani 1 1 d .
O3 O 0.1882(4) 1.4923(10) 0.1200(7) 0.033(3) Uani 1 1 d .
O2 O 0.2433(6) 0.6013(10) 0.3858(8) 0.056(4) Uani 1 1 d .
O1 O 0.3108(3) 0.7418(10) 0.0248(6) 0.021(2) Uani 1 1 d .
O20 O 0.4539(4) 0.3867(10) 0.2071(6) 0.025(2) Uani 1 1 d .
C2 C 0.5989(5) 0.2125(14) 0.1429(9) 0.020(3) Uani 1 1 d .
H2A H 0.6094 0.1079 0.1529 0.024 Uiso 1 1 calc R
H2B H 0.5793 0.2467 0.2066 0.024 Uiso 1 1 calc R
O19 O 0.0969(4) 1.3938(14) 0.2720(8) 0.051(3) Uani 1 1 d .
C1 C 0.3233(5) 0.2627(12) 0.3086(9) 0.014(2) Uani 1 1 d .
H1A H 0.3545 0.2164 0.3485 0.017 Uiso 1 1 calc R
H1B H 0.3334 0.3670 0.2960 0.017 Uiso 1 1 calc R
O1W O 0.1248(6) 1.5666(15) 0.4418(11) 0.074(4) Uiso 1 1 d .
O2W O 0.0053(14) 1.078(3) 0.451(2) 0.094(11) Uiso 0.50 1 d P

loop_
_atom_site_aniso_label
_atom_site_aniso_U_11
_atom_site_aniso_U_22
_atom_site_aniso_U_33
_atom_site_aniso_U_23
_atom_site_aniso_U_13
_atom_site_aniso_U_12
U1 0.0201(2) 0.00746(19) 0.00901(18) 0.00029(19) 0.00050(17) -0.00037(17)
U2 0.00955(19) 0.0166(2) 0.0148(2) -0.0018(2) 0.00108(17) 0.00044(19)
U3 0.0146(2) 0.0205(2) 0.0135(2) 0.00036(19) -0.00003(19) 0.00606(18)
P1 0.0097(14) 0.0159(17) 0.0135(14) 0.0001(12) -0.0018(11) 0.0010(12)
K1 0.0240(15) 0.073(3) 0.0171(14) -0.0169(16) -0.0074(12) 0.0197(16)
P3 0.0128(15) 0.0205(18) 0.0229(17) 0.0000(13) 0.0044(12) -0.0061(12)
P4 0.0135(14) 0.0111(15) 0.0091(13) 0.0019(11) 0.0012(11) 0.0005(11)
P5 0.0229(17) 0.0096(14) 0.0097(14) -0.0005(11) 0.0023(12) 0.0003(13)
O18 0.010(4) 0.016(4) 0.008(4) -0.003(3) 0.006(3) -0.005(3)
O17 0.018(4) 0.015(4) 0.022(5) -0.003(4) 0.007(4) -0.004(4)
O16 0.018(4) 0.030(5) 0.015(4) -0.004(4) -0.005(3) 0.005(4)
O15 0.024(4) 0.013(3) 0.014(3) -0.003(3) 0.010(3) -0.005(3)
O14 0.023(5) 0.030(5) 0.017(4) -0.008(4) -0.002(4) -0.005(4)
O13 0.018(4) 0.025(5) 0.013(4) -0.001(4) 0.006(3) 0.009(4)
O12 0.024(3) 0.010(3) 0.016(3) -0.002(3) 0.004(3) 0.005(3)
O11 0.022(5) 0.018(4) 0.013(4) 0.002(3) -0.002(4) 0.005(4)
O10 0.016(4) 0.031(5) 0.018(4) -0.006(4) 0.010(3) -0.005(4)
O9 0.027(5) 0.033(5) 0.018(4) -0.003(4) 0.000(4) -0.005(4)
O8 0.021(5) 0.034(6) 0.024(5) 0.010(4) -0.002(4) 0.000(4)
O7 0.014(4) 0.033(5) 0.030(5) -0.001(5) 0.006(4) -0.009(4)
O6 0.028(4) 0.015(3) 0.012(3) -0.001(3) 0.006(3) 0.000(3)
O5 0.016(4) 0.030(5) 0.021(5) -0.002(4) 0.003(4) 0.000(4)
O4 0.008(4) 0.016(5) 0.034(5) -0.006(4) 0.005(4) 0.001(3)
O3 0.055(7) 0.013(5) 0.031(5) -0.005(4) -0.021(5) 0.010(5)
O2 0.139(12) 0.010(5) 0.020(5) -0.002(4) 0.010(6) -0.009(6)
O1 0.017(4) 0.035(5) 0.012(4) 0.012(4) -0.005(3) -0.003(4)
O20 0.022(5) 0.036(6) 0.018(4) -0.004(4) -0.007(4) -0.008(4)
C2 0.019(6) 0.028(7) 0.013(6) 0.007(6) 0.004(5) -0.004(5)
O19 0.033(6) 0.087(10) 0.033(6) 0.000(6) 0.003(5) 0.033(6)
C1 0.013(6) 0.012(6) 0.017(6) -0.004(5) -0.007(5) 0.008(5)

loop_
_atom_type_symbol
_atom_type_description
_atom_type_scat_dispersion_real
_atom_type_scat_dispersion_imag
_atom_type_scat_source
C C 0.0033 0.0016 'International Tables Vol C Tables 4.2.6.8 and 6.1.1.4'
H H 0.0000 0.0000 'International Tables Vol C Tables 4.2.6.8 and 6.1.1.4'
O O 0.0106 0.0060 'International Tables Vol C Tables 4.2.6.8 and 6.1.1.4'
P P 0.1023 0.0942 'International Tables Vol C Tables 4.2.6.8 and 6.1.1.4'
K K 0.2009 0.2494 'International Tables Vol C Tables 4.2.6.8 and 6.1.1.4'
U U -9.6767 9.6646 'International Tables Vol C Tables 4.2.6.8 and 6.1.1.4'

loop_
_geom_angle_atom_site_label_1
_geom_angle_atom_site_label_2
_geom_angle_atom_site_label_3
_geom_angle
_geom_angle_site_symmetry_1
_geom_angle_site_symmetry_3
O9 U1 O14 179.3(4) . .
O9 U1 O6 91.7(4) . .
O14 U1 O6 89.0(4) . .
O9 U1 O17 91.2(3) . .
O14 U1 O17 88.1(3) . .
O6 U1 O17 152.2(3) . .
O9 U1 O15 89.0(3) . 1_565
O14 U1 O15 91.0(3) . 1_565
O6 U1 O15 76.4(3) . 1_565
O17 U1 O15 76.0(3) . 1_565
O9 U1 O12 86.2(3) . 3_546
O14 U1 O12 94.1(3) . 3_546
O6 U1 O12 72.0(3) . 3_546
O17 U1 O12 135.8(3) . 3_546
O15 U1 O12 147.9(3) 1_565 3_546
O9 U1 O2 98.4(5) . .
O14 U1 O2 81.2(4) . .
O6 U1 O2 138.0(3) . .
O17 U1 O2 68.6(3) . .
O15 U1 O2 143.9(3) 1_565 .
O12 U1 O2 68.2(3) 3_546 .
O9 U1 K1 133.8(3) . .
O14 U1 K1 45.8(3) . .
O6 U1 K1 99.7(2) . .
O17 U1 K1 59.7(2) . .
O15 U1 K1 51.7(2) 1_565 .
O12 U1 K1 139.9(2) 3_546 .
O2 U1 K1 102.0(3) . .
O20 U2 O16 178.6(4) . .
O20 U2 O4 90.8(4) . .
O16 U2 O4 90.6(3) . .
O20 U2 O18 91.1(3) . .
O16 U2 O18 88.7(3) . .
O4 U2 O18 84.4(3) . .
O20 U2 O5 91.8(4) . 2_665
O16 U2 O5 88.9(3) . 2_665
O4 U2 O5 76.0(3) . 2_665
O18 U2 O5 160.3(3) . 2_665
O20 U2 O5 86.2(3) . .
O16 U2 O5 93.0(3) . .
O4 U2 O5 137.4(3) . .
O18 U2 O5 138.1(3) . .
O5 U2 O5 61.6(3) 2_665 .
O20 U2 O7 89.8(4) . .
O16 U2 O7 88.8(3) . .
O4 U2 O7 165.4(3) . .
O18 U2 O7 80.9(3) . .
O5 U2 O7 118.6(3) 2_665 .
O5 U2 O7 57.3(3) . .
O20 U2 P3 86.1(3) . .
O16 U2 P3 92.7(3) . .
O4 U2 P3 165.6(2) . .
O18 U2 P3 109.6(2) . .
O5 U2 P3 90.1(2) 2_665 .
O5 U2 P3 28.5(2) . .
O7 U2 P3 28.86(19) . .
O20 U2 K1 134.6(3) . 3_545
O16 U2 K1 46.5(3) . 3_545
O4 U2 K1 50.1(2) . 3_545
O18 U2 K1 66.4(2) . 3_545
O5 U2 K1 98.29(19) 2_665 3_545
O5 U2 K1 137.0(2) . 3_545
O7 U2 K1 122.1(2) . 3_545
P3 U2 K1 137.63(8) . 3_545
O20 U2 U2 72.2(3) . 2_665
O16 U2 U2 107.8(3) . 2_665
O4 U2 U2 104.7(2) . 2_665
O18 U2 U2 160.78(19) . 2_665
O5 U2 U2 34.76(19) 2_665 2_665
O5 U2 U2 34.5(2) . 2_665
O7 U2 U2 89.37(18) . 2_665
P3 U2 U2 60.99(6) . 2_665
K1 U2 U2 132.36(5) 3_545 2_665
O8 U3 O3 178.9(4) . .
O8 U3 O11 91.7(3) . 1_565
O3 U3 O11 88.8(4) . 1_565
O8 U3 O1 89.6(4) . 3
O3 U3 O1 89.7(4) . 3
O11 U3 O1 70.1(3) 1_565 3
O8 U3 O13 90.0(3) . .
O3 U3 O13 91.1(3) . .
O11 U3 O13 74.3(3) 1_565 .
O1 U3 O13 144.4(3) 3 .
O8 U3 O10 88.1(3) . 4_465
O3 U3 O10 90.9(4) . 4_465
O11 U3 O10 144.3(3) 1_565 4_465
O1 U3 O10 74.1(3) 3 4_465
O13 U3 O10 141.4(3) . 4_465
O8 U3 O19 91.3(4) . .
O3 U3 O19 88.8(4) . .
O11 U3 O19 146.2(3) 1_565 .
O1 U3 O19 143.5(3) 3 .
O13 U3 O19 72.0(3) . .
O10 U3 O19 69.4(3) 4_465 .
O8 U3 K1 118.1(3) . 3
O3 U3 K1 61.7(3) . 3
O11 U3 K1 44.40(19) 1_565 3
O1 U3 K1 42.4(2) 3 3
O13 U3 K1 109.03(19) . 3
O10 U3 K1 105.8(2) 4_465 3
O19 U3 K1 150.4(3) . 3
O8 U3 K1 38.3(3) . .
O3 U3 K1 141.6(3) . .
O11 U3 K1 62.0(2) 1_565 .
O1 U3 K1 58.2(2) 3 .
O13 U3 K1 103.2(2) . .
O10 U3 K1 98.8(2) 4_465 .
O19 U3 K1 129.5(3) . .
K1 U3 K1 79.86(4) 3 .
O17 P1 O1 111.0(5) . .
O17 P1 O4 110.9(5) . .
O1 P1 O4 111.2(5) . .
O17 P1 C2 110.8(5) . 2_665
O1 P1 C2 105.0(5) . 2_665
O4 P1 C2 107.8(5) . 2_665
O17 P1 K1 67.3(3) . .
O1 P1 K1 44.1(3) . .
O4 P1 K1 134.4(3) . .
C2 P1 K1 115.2(4) 2_665 .
O17 P1 K1 110.9(3) . 3_545
O1 P1 K1 67.3(4) . 3_545
O4 P1 K1 47.7(3) . 3_545
C2 P1 K1 137.4(4) 2_665 3_545
K1 P1 K1 88.81(7) . 3_545
O1 K1 O11 58.3(2) . 3
O1 K1 O14 102.5(3) . .
O11 K1 O14 145.8(3) 3 .
O1 K1 O8 147.4(3) . .
O11 K1 O8 147.6(3) 3 .
O14 K1 O8 63.4(3) . .
O1 K1 O16 140.6(3) . 3
O11 K1 O16 94.2(2) 3 3
O14 K1 O16 84.9(2) . 3
O8 K1 O16 70.4(3) . 3
O1 K1 O4 121.9(3) . 3
O11 K1 O4 68.6(2) 3 3
O14 K1 O4 135.5(3) . 3
O8 K1 O4 79.1(2) . 3
O16 K1 O4 59.4(2) 3 3
O1 K1 O15 72.6(3) . 1_565
O11 K1 O15 126.2(3) 3 1_565
O14 K1 O15 60.8(2) . 1_565
O8 K1 O15 74.9(2) . 1_565
O16 K1 O15 139.5(2) 3 1_565
O4 K1 O15 132.8(3) 3 1_565
O1 K1 O17 47.4(2) . .
O11 K1 O17 99.3(2) 3 .
O14 K1 O17 55.2(2) . .
O8 K1 O17 112.9(2) . .
O16 K1 O17 123.7(2) 3 .
O4 K1 O17 167.9(2) 3 .
O15 K1 O17 54.1(2) 1_565 .
O1 K1 P1 22.86(17) . .
O11 K1 P1 78.72(19) 3 .
O14 K1 P1 79.61(19) . .
O8 K1 P1 131.67(19) . .
O16 K1 P1 138.6(2) 3 .
O4 K1 P1 144.71(19) 3 .
O15 K1 P1 59.70(18) 1_565 .
O17 K1 P1 24.68(14) . .
O1 K1 P1 119.4(2) . 3
O11 K1 P1 79.41(18) 3 3
O14 K1 P1 132.8(2) . 3
O8 K1 P1 69.49(18) . 3
O16 K1 P1 76.52(18) 3 3
O4 K1 P1 22.63(17) 3 3
O15 K1 P1 110.2(2) 1_565 3
O17 K1 P1 159.65(18) . 3
P1 K1 P1 139.54(11) . 3
O1 K1 P4 74.88(19) . 3
O11 K1 P4 20.01(17) 3 3
O14 K1 P4 138.2(2) . 3
O8 K1 P4 135.92(19) . 3
O16 K1 P4 74.35(18) 3 3
O4 K1 P4 60.27(18) 3 3
O15 K1 P4 145.86(19) 1_565 3
O17 K1 P4 108.31(18) . 3
P1 K1 P4 92.38(10) . 3
P1 K1 P4 77.33(8) 3 3
O1 K1 U1 81.06(18) . .
O11 K1 U1 136.8(2) 3 .
O14 K1 U1 26.39(16) . .
O8 K1 U1 75.46(17) . .
O16 K1 U1 111.25(18) 3 .
O4 K1 U1 154.57(19) 3 .
O15 K1 U1 37.98(15) 1_565 .
O17 K1 U1 37.48(14) . .
P1 K1 U1 58.94(6) . .
P1 K1 U1 138.91(11) 3 .
P4 K1 U1 143.63(12) 3 .
O10 P3 O7 112.3(5) . .
O10 P3 O5 114.7(5) . .
O7 P3 O5 101.0(5) . .
O10 P3 C2 110.4(5) . .
O7 P3 C2 110.0(5) . .
O5 P3 C2 108.1(6) . .
O10 P3 U2 132.5(4) . .
O7 P3 U2 51.5(4) . .
O5 P3 U2 49.7(3) . .
C2 P3 U2 117.1(4) . .
O11 P4 O15 111.7(5) . .
O11 P4 O18 109.5(4) . .
O15 P4 O18 112.1(5) . .
O11 P4 C1 107.1(5) . .
O15 P4 C1 108.1(5) . .
O18 P4 C1 108.1(5) . .
O11 P4 K1 39.1(3) . 3_545
O15 P4 K1 127.9(3) . 3_545
O18 P4 K1 70.4(3) . 3_545
C1 P4 K1 120.7(4) . 3_545
O11 P4 K1 69.6(3) . 1_545
O15 P4 K1 45.3(3) . 1_545
O18 P4 K1 112.5(3) . 1_545
C1 P4 K1 137.8(4) . 1_545
K1 P4 K1 84.28(7) 3_545 1_545
O13 P5 O12 111.3(4) . .
O13 P5 O6 112.9(5) . .
O12 P5 O6 110.2(4) . .
O13 P5 C1 106.6(5) . 1_565
O12 P5 C1 108.2(5) . 1_565
O6 P5 C1 107.4(5) . 1_565
P4 O18 U2 137.7(5) . .
P1 O17 U1 142.7(5) . .
P1 O17 K1 88.0(4) . .
U1 O17 K1 82.9(2) . .
U2 O16 K1 107.4(3) . 3_545
P4 O15 U1 141.8(5) . 1_545
P4 O15 K1 113.4(4) . 1_545
U1 O15 K1 90.3(3) 1_545 1_545
U1 O14 K1 107.8(4) . .
P5 O13 U3 138.5(5) . .
P5 O12 U1 143.3(5) . 3_556
P4 O11 U3 139.1(5) . 1_545
P4 O11 K1 120.9(4) . 3_545
U3 O11 K1 99.9(3) 1_545 3_545
P3 O10 U3 139.1(5) . 4_565
U3 O8 K1 119.8(4) . .
P3 O7 U2 99.6(5) . .
P5 O6 U1 142.4(5) . .
P3 O5 U2 137.5(5) . 2_665
P3 O5 U2 101.9(4) . .
U2 O5 U2 110.7(3) 2_665 .
P1 O4 U2 144.9(5) . .
P1 O4 K1 109.6(4) . 3_545
U2 O4 K1 93.5(3) . 3_545
P1 O1 U3 143.6(5) . 3_545
P1 O1 K1 113.0(4) . .
U3 O1 K1 102.0(3) 3_545 .
P3 C2 P1 110.3(6) . 2_665
P5 C1 P4 109.8(6) 1_545 .

loop_
_geom_bond_atom_site_label_1
_geom_bond_atom_site_label_2
_geom_bond_distance
_geom_bond_site_symmetry_2
U1 O9 1.783(8) .
U1 O14 1.780(8) .
U1 O6 2.320(8) .
U1 O17 2.339(8) .
U1 O15 2.347(8) 1_565
U1 O12 2.355(7) 3_546
U1 O2 2.426(9) .
U1 K1 3.814(3) .
U2 O20 1.765(8) .
U2 O16 1.775(8) .
U2 O4 2.287(8) .
U2 O18 2.274(7) .
U2 O5 2.457(9) 2_665
U2 O5 2.472(8) .
U2 O7 2.519(9) .
U2 P3 3.174(3) .
U2 K1 3.845(3) 3_545
U2 U2 4.0551(9) 2_665
U3 O8 1.756(9) .
U3 O3 1.784(10) .
U3 O11 2.334(8) 1_565
U3 O1 2.343(8) 3
U3 O13 2.384(8) .
U3 O10 2.427(7) 4_465
U3 O19 2.499(10) .
U3 K1 3.941(3) 3
U3 K1 4.078(4) .
P1 O17 1.501(8) .
P1 O1 1.517(8) .
P1 O4 1.537(9) .
P1 C2 1.814(12) 2_665
P1 K1 3.593(4) .
P1 K1 3.762(5) 3_545
K1 O1 2.717(9) .
K1 O11 2.799(8) 3
K1 O14 2.873(8) .
K1 O8 2.910(10) .
K1 O16 2.921(8) 3
K1 O4 2.956(9) 3
K1 O15 2.994(9) 1_565
K1 O17 3.317(9) .
K1 P1 3.762(5) 3
K1 P4 3.808(4) 3
P3 O10 1.483(8) .
P3 O7 1.554(8) .
P3 O5 1.546(9) .
P3 C2 1.757(12) .
P4 O11 1.518(8) .
P4 O15 1.528(8) .
P4 O18 1.548(7) .
P4 C1 1.804(11) .
P4 K1 3.808(4) 3_545
P4 K1 3.864(5) 1_545
P5 O13 1.515(8) .
P5 O12 1.528(8) .
P5 O6 1.539(8) .
P5 C1 1.805(12) 1_565
O16 K1 2.921(8) 3_545
O15 U1 2.347(8) 1_545
O15 K1 2.994(9) 1_545
O12 U1 2.355(7) 3_556
O11 U3 2.334(8) 1_545
O11 K1 2.799(8) 3_545
O10 U3 2.427(7) 4_565
O5 U2 2.457(9) 2_665
O4 K1 2.956(9) 3_545
O1 U3 2.343(8) 3_545
C2 P1 1.814(12) 2_665
C1 P5 1.805(12) 1_545
O2W O2W 1.45(6) 2_575

loop_
_platon_squeeze_void_nr
_platon_squeeze_void_average_x
_platon_squeeze_void_average_y
_platon_squeeze_void_average_z
_platon_squeeze_void_volume
_platon_squeeze_void_count_electrons
_platon_squeeze_void_content
1 0.000 -0.050 0.446 356 19 ' '
2 0.500 -0.005 0.554 356 19 ' '
